data_7047760
loop_
_publ_author_name
'Gajecki, Leah'
'Berg, David J.'
'Hoenisch, Josh'
'Oliver, Allen G.'

_publ_section_title
;
 Variable coordination of carbazolyl-bis(tetrazole) ligands in lanthanide
 chemistry.
;
_journal_issue 43
_journal_name_full 'Dalton transactions (Cambridge, England : 2003)'
_journal_page_first 15487
_journal_page_last 15496
_journal_paper_doi 10.1039/c8dt02757a
_journal_volume 47
_journal_year 2018
_chemical_formula_moiety 'C59 H81 Er N18 O Si, 2.5(C7 H8)'
_chemical_formula_sum 'C76.5 H101 Er N18 O Si'
_chemical_formula_weight 1484.10
_space_group_crystal_system triclinic
_space_group_IT_number 2
_space_group_name_Hall '-P 1'
_space_group_name_H-M_alt 'P -1'
_symmetry_space_group_name_Hall '-P 1'
_symmetry_space_group_name_H-M 'P -1'
_atom_sites_solution_hydrogens geom
_audit_creation_date 2018-09-27
_audit_creation_method
;
Olex2 1.2
(compiled 2018.05.29 svn.r3508 for OlexSys, GUI svn.r5506)
;
_audit_update_record
;
2018-09-27 deposited with the CCDC.
2018-10-12 downloaded from the CCDC.
;
_cell_angle_alpha 82.643(3)
_cell_angle_beta 88.231(3)
_cell_angle_gamma 88.254(3)
_cell_formula_units_Z 2
_cell_length_a 13.0938(7)
_cell_length_b 15.8303(8)
_cell_length_c 18.8202(9)
_cell_measurement_reflns_used 9765
_cell_measurement_temperature 90(2)
_cell_measurement_theta_max 28.282
_cell_measurement_theta_min 2.176
_cell_volume 3865.7(3)
_computing_molecular_graphics 'Olex2 (Dolomanov et al., 2009)'
_computing_publication_material 'Olex2 (Dolomanov et al., 2009)'
_computing_structure_refinement 'SHELXL-2018/3 (Sheldrick, 2018)'
_diffrn_ambient_temperature 90(2)
_diffrn_measured_fraction_theta_full 0.999
_diffrn_measured_fraction_theta_max 0.993
_diffrn_measurement_device_type Bruker
_diffrn_measurement_method \f
_diffrn_radiation_type MoK\a
_diffrn_radiation_wavelength 0.71073
_diffrn_reflns_av_R_equivalents 0.0469
_diffrn_reflns_av_unetI/netI 0.0479
_diffrn_reflns_Laue_measured_fraction_full 0.999
_diffrn_reflns_Laue_measured_fraction_max 0.993
_diffrn_reflns_limit_h_max 16
_diffrn_reflns_limit_h_min -17
_diffrn_reflns_limit_k_max 21
_diffrn_reflns_limit_k_min -21
_diffrn_reflns_limit_l_max 25
_diffrn_reflns_limit_l_min -25
_diffrn_reflns_number 74280
_diffrn_reflns_point_group_measured_fraction_full 0.999
_diffrn_reflns_point_group_measured_fraction_max 0.993
_diffrn_reflns_theta_full 26.000
_diffrn_reflns_theta_max 28.297
_diffrn_reflns_theta_min 1.799
_exptl_absorpt_coefficient_mu 1.156
_exptl_absorpt_correction_T_max 0.9117
_exptl_absorpt_correction_T_min 0.7952
_exptl_absorpt_correction_type multi-scan
_exptl_crystal_colour yellow
_exptl_crystal_density_diffrn 1.275
_exptl_crystal_description block
_exptl_crystal_F_000 1552
_exptl_crystal_size_max 0.25
_exptl_crystal_size_mid 0.24
_exptl_crystal_size_min 0.08
_refine_diff_density_max 3.300
_refine_diff_density_min -0.819
_refine_diff_density_rms 0.105
_refine_ls_extinction_method none
_refine_ls_goodness_of_fit_ref 1.076
_refine_ls_hydrogen_treatment constr
_refine_ls_matrix_type full
_refine_ls_number_parameters 1138
_refine_ls_number_reflns 19078
_refine_ls_number_restraints 761
_refine_ls_restrained_S_all 1.060
_refine_ls_R_factor_all 0.0597
_refine_ls_R_factor_gt 0.0445
_refine_ls_shift/su_max 0.006
_refine_ls_shift/su_mean 0.000
_refine_ls_structure_factor_coef Fsqd
_refine_ls_weighting_details 'w=1/[\s^2^(Fo^2^)+(0.0410P)^2^+6.6750P] where P=(Fo^2^+2Fc^2^)/3'
_refine_ls_weighting_scheme calc
_refine_ls_wR_factor_gt 0.0984
_refine_ls_wR_factor_ref 0.1063
_reflns_Friedel_coverage 0.000
_reflns_number_gt 15956
_reflns_number_total 19078
_reflns_threshold_expression 'I > 2\s(I)'
_cod_data_source_file c8dt02757a2.cif
_cod_data_source_block Compound_3a
_cod_depositor_comments 'Adding full bibliography for 7047755--7047762.cif.'
_cod_original_formula_sum 'C76.50 H101 Er N18 O Si'
_cod_database_code 7047760
_shelx_shelxl_version_number 2018/3
_shelx_space_group_comment
;
The symmetry employed for this shelxl refinement is uniquely defined
by the following loop, which should always be used as a source of
symmetry information in preference to the above space-group names.
They are only intended as comments.
;
_shelx_estimated_absorpt_t_max 0.913
_shelx_estimated_absorpt_t_min 0.761
_olex2_refinement_description
;
1. Others
 Fixed Sof: C7'(0.5) C8'(0.5) H8'A(0.5) H8'B(0.5) H8'C(0.5) C9'(0.5) H9'A(0.5)
 H9'B(0.5) H9'C(0.5) C10'(0.5) H10D(0.5) H10E(0.5) H10F(0.5) C12(0.5) H12(0.5)
 C12'(0.5) H12'(0.5) C13(0.5) H13A(0.5) H13B(0.5) H13C(0.5) C13'(0.5) H13D(0.5)
 H13E(0.5) H13F(0.5) C14(0.5) H14A(0.5) H14B(0.5) H14C(0.5) C14'(0.5) H14D(0.5)
 H14E(0.5) H14F(0.5) C200(0.5) C201(0.5) H20A(0.5) H20B(0.5) H20C(0.5)
 C202(0.5) H20D(0.5) H20E(0.5) H20F(0.5) C203(0.5) H20G(0.5) H20H(0.5)
 H20I(0.5) C208(0.5) H208(0.5) C209(0.5) H20S(0.5) H20T(0.5) H20U(0.5)
 C210(0.5) H21A(0.5) H21B(0.5) H21C(0.5) C211(0.5) H211(0.5) C212(0.5)
 H21D(0.5) H21E(0.5) H21F(0.5) C213(0.5) H21G(0.5) H21H(0.5) H21I(0.5)
 C122(0.5) H12A(0.5) H12B(0.5) H12C(0.5) C123(0.5) C124(0.5) H124(0.5)
 C125(0.5) H125(0.5) C126(0.5) H126(0.5) C127(0.5) H127(0.5) C128(0.5)
 H128(0.5) C129(0.15) H12D(0.15) H12E(0.15) H12F(0.15) C130(0.15) C131(0.15)
 H131(0.15) C132(0.15) H132(0.15) C133(0.15) H133(0.15) C134(0.15) H134(0.15)
 C142(0.15) H142(0.15) C100(0.7) H10G(0.7) H10H(0.7) H10I(0.7) C101(0.7)
 C102(0.7) H102(0.7) C103(0.7) H103(0.7) C104(0.7) H104(0.7) C105(0.7)
 H105(0.7) C106(0.7) H106(0.7) C107(0.5) H10J(0.5) H10K(0.5) H10L(0.5)
 C108(0.5) C109(0.5) H109(0.5) C110(0.5) H110(0.5) C111(0.5) H111(0.5)
 C112(0.5) H112(0.5) C113(0.5) H113(0.5) C115(0.15) H11A(0.15) H11B(0.15)
 H11C(0.15) C116(0.15) C121(0.15) H121(0.15) C120(0.15) H120(0.15) C119(0.15)
 H119(0.15) C118(0.15) H118(0.15) C117(0.15) H117(0.15) C07(0.5) H07A(0.5)
 H07B(0.5) H07C(0.5) C01(0.5) C02(0.5) H02(0.5) C03(0.5) H03(0.5) C04(0.5)
 H04(0.5) C05(0.5) H05(0.5) C06(0.5) H06(0.5)
 Fixed Uiso: H3(0.041) H3'(0.066) H5(0.039) H5'(0.065) H8A(0.085) H8B(0.085)
 H8C(0.085) H8'A(0.059) H8'B(0.059) H8'C(0.059) H9A(0.086) H9B(0.086)
 H9C(0.086) H9'A(0.13) H9'B(0.13) H9'C(0.13) H10A(0.094) H10B(0.094)
 H10C(0.094) H10D(0.085) H10E(0.085) H10F(0.085) H12(0.035) H12'(0.054)
 H13A(0.048) H13B(0.048) H13C(0.048) H13D(0.138) H13E(0.138) H13F(0.138)
 H14A(0.053) H14B(0.053) H14C(0.053) H14D(0.135) H14E(0.135) H14F(0.135)
 H16(0.047) H17'(0.045) H18(0.037) H19'(0.051) H22A(0.15) H22B(0.15) H22C(0.15)
 H22D(0.116) H22E(0.116) H22F(0.116) H23A(0.083) H23B(0.083) H23C(0.083)
 H23D(0.127) H23E(0.127) H23F(0.127) H24A(0.093) H24B(0.093) H24C(0.093)
 H24D(0.134) H24E(0.134) H24F(0.134) H26(0.044) H26'(0.061) H27A(0.054)
 H27B(0.054) H27C(0.054) H27D(0.152) H27E(0.152) H27F(0.152) H28A(0.097)
 H28B(0.097) H28C(0.097) H28D(0.092) H28E(0.092) H28F(0.092) H29A(0.078)
 H29B(0.078) H29C(0.078) H30A(0.069) H30B(0.069) H30C(0.069) H31A(0.091)
 H31B(0.091) H31C(0.091) H20A(0.1) H20B(0.1) H20C(0.1) H20D(0.092) H20E(0.092)
 H20F(0.092) H20G(0.093) H20H(0.093) H20I(0.093) H20J(0.091) H20K(0.091)
 H20L(0.091) H20M(0.08) H20N(0.08) H20O(0.08) H20P(0.079) H20Q(0.079)
 H20R(0.079) H208(0.038) H20S(0.078) H20T(0.078) H20U(0.078) H21A(0.076)
 H21B(0.076) H21C(0.076) H211(0.042) H21D(0.06) H21E(0.06) H21F(0.06)
 H21G(0.106) H21H(0.106) H21I(0.106) H12A(0.082) H12B(0.082) H12C(0.082)
 H124(0.051) H125(0.053) H126(0.06) H127(0.055) H128(0.047) H12D(0.096)
 H12E(0.096) H12F(0.096) H131(0.072) H132(0.07) H133(0.076) H134(0.066)
 H142(0.066) H10G(0.212) H10H(0.212) H10I(0.212) H102(0.066) H103(0.063)
 H104(0.069) H105(0.074) H106(0.072) H10J(0.094) H10K(0.094) H10L(0.094)
 H109(0.041) H110(0.045) H111(0.044) H112(0.045) H113(0.042) H11A(0.072)
 H11B(0.072) H11C(0.072) H121(0.072) H120(0.077) H119(0.066) H118(0.058)
 H117(0.077) H07A(0.204) H07B(0.204) H07C(0.204) H02(0.079) H03(0.075)
 H04(0.07) H05(0.055) H06(0.071)
 Fixed X: H3(0.603005) H3'(0.127003) H5(0.540838) H5'(-0.063287) H8A(0.750057)
 H8B(0.758074) H8C(0.657815) H8'A(0.108942) H8'B(0.072871) H8'C(0.15569)
 H9A(0.719455) H9B(0.797782) H9C(0.784069) H9'A(0.030984) H9'B(-0.036279) H9'C(-
 0.086325) H10A(0.557273) H10B(0.661118) H10C(0.579451) H10D(-0.144986) H10E(-
 0.108289) H10F(-0.072452) H12(0.46416) H12'(0.477917) H13A(0.437221)
 H13B(0.528785) H13C(0.553141) H13D(0.382655) H13E(0.426981) H13F(0.310192)
 H14A(0.667622) H14B(0.644146) H14C(0.618668) H14D(0.350045) H14E(0.467831)
 H14F(0.436705) H16(0.407704) H17'(-0.000327) H18(0.217148) H19'(-0.106497)
 H22A(0.389954) H22B(0.284841) H22C(0.300802) H22D(-0.062778) H22E(-0.139481)
 H22F(-0.034241) H23A(0.279278) H23B(0.288915) H23C(0.384013) H23D(-0.138251)
 H23E(-0.237086) H23F(-0.232352) H24A(0.128712) H24B(0.13403) H24C(0.123854)
 H24D(-0.262119) H24E(-0.279434) H24F(-0.198582) H26(0.06802) H26'(0.188156)
 H27A(-0.00203) H27B(0.018628) H27C(0.095109) H27D(0.394026) H27E(0.350135)
 H27F(0.31306) H28A(0.245385) H28B(0.16755) H28C(0.235891) H28D(0.214421)
 H28E(0.29519) H28F(0.330356) H29A(-0.054181) H29B(-0.096518) H29C(0.019265)
 H30A(-0.090466) H30B(-0.16632) H30C(-0.12678) H31A(0.107532) H31B(-0.009212)
 H31C(0.058801) H20A(0.067789) H20B(-0.044707) H20C(-0.013333) H20D(-0.174301)
 H20E(-0.190596) H20F(-0.186811) H20G(-0.048539) H20H(-0.048737) H20I(0.055244)
 H20J(0.148975) H20K(0.209262) H20L(0.229462) H20M(0.410675) H20N(0.391122)
 H20O(0.455039) H20P(0.336395) H20Q(0.269572) H20R(0.216281) H208(0.549789)
 H20S(0.389167) H20T(0.469584) H20U(0.428535) H21A(0.614949) H21B(0.656054)
 H21C(0.681046) H211(0.413703) H21D(0.287487) H21E(0.360188) H21F(0.26464)
 H21G(0.513536) H21H(0.51125) H21I(0.442803) H12A(0.543406) H12B(0.548933)
 H12C(0.597164) H124(0.486231) H125(0.330847) H126(0.189762) H127(0.205491)
 H128(0.361049) H12D(0.587315) H12E(0.655547) H12F(0.59211) H131(0.428876)
 H132(0.290059) H133(0.280908) H134(0.410576) H142(0.549394) H10G(0.257871)
 H10H(0.272636) H10I(0.321565) H102(0.441761) H103(0.59375) H104(0.646405)
 H105(0.545355) H106(0.393454) H10J(0.167562) H10K(0.241152) H10L(0.208725)
 H109(0.242896) H110(0.382113) H111(0.542874) H112(0.565083) H113(0.423197)
 H11A(0.480348) H11B(0.592264) H11C(0.57107) H121(0.369263) H120(0.334279)
 H119(0.459063) H118(0.618833) H117(0.653819) H07A(0.085117) H07B(-0.001556)
 H07C(0.110033) H02(-0.021483) H03(-0.075851) H04(-0.061114) H05(0.00799)
 H06(0.062358)
 Fixed Y: H3(0.242579) H3'(0.734488) H5(0.039439) H5'(0.673359) H8A(0.171434)
 H8B(0.084315) H8C(0.14446) H8'A(0.856971) H8'B(0.93427) H8'C(0.865272)
 H9A(0.015478) H9B(0.009137) H9C(0.09648) H9'A(0.828006) H9'B(0.906458)
 H9'C(0.815331) H10A(0.016087) H10B(-0.038982) H10C(-0.034632) H10D(0.802212)
 H10E(0.896541) H10F(0.81891) H12(0.592248) H12'(0.604078) H13A(0.499352)
 H13B(0.561208) H13C(0.464767) H13D(0.529024) H13E(0.608753) H13F(0.610336)
 H14A(0.517223) H14B(0.613783) H14C(0.58359) H14D(0.750864) H14E(0.743167)
 H14F(0.741033) H16(0.004203) H17'(0.28982) H18(0.142146) H19'(0.532175) H22A(-
 0.103996) H22B(-0.150839) H22C(-0.099836) H22D(0.284487) H22E(0.327803)
 H22F(0.372196) H23A(0.03975) H23B(-0.061833) H23C(-0.0087) H23D(0.507978)
 H23E(0.456711) H23F(0.500733) H24A(-0.026394) H24B(-0.077866) H24C(0.023938)
 H24D(0.365133) H24E(0.32181) H24F(0.280428) H26(0.39263) H26'(0.049649)
 H27A(0.492103) H27B(0.537952) H27C(0.550908) H27D(0.104276) H27E(0.025974)
 H27F(0.121353) H28A(0.494086) H28B(0.481051) H28C(0.402224) H28D(0.018791)
 H28E(-0.034995) H28F(0.04811) H29A(0.303264) H29B(0.209256) H29C(0.222054)
 H30A(0.268374) H30B(0.241091) H30C(0.336573) H31A(0.117141) H31B(0.094226)
 H31C(0.129735) H20A(0.870276) H20B(0.911622) H20C(0.82727) H20D(0.763285)
 H20E(0.853088) H20F(0.766843) H20G(0.804099) H20H(0.897733) H20I(0.841894)
 H20J(0.00393) H20K(-0.059638) H20L(0.040389) H20M(0.005199) H20N(-0.094369)
 H20O(-0.044703) H20P(-0.107991) H20Q(-0.147892) H20R(-0.086749) H208(0.593175)
 H20S(0.593716) H20T(0.621285) H20U(0.526186) H21A(0.473828) H21B(0.568652)
 H21C(0.500902) H211(0.712187) H21D(0.649278) H21E(0.728944) H21F(0.734785)
 H21G(0.590999) H21H(0.636986) H21I(0.555651) H12A(0.136263) H12B(0.196411)
 H12C(0.226408) H124(0.28597) H125(0.353413) H126(0.345949) H127(0.269802)
 H128(0.202358) H12D(0.690366) H12E(0.751005) H12F(0.789858) H131(0.654392)
 H132(0.682812) H133(0.81016) H134(0.909087) H142(0.880668) H10G(0.721329)
 H10H(0.816829) H10I(0.738484) H102(0.883723) H103(0.890324) H104(0.775669)
 H105(0.654549) H106(0.648112) H10J(0.283015) H10K(0.260955) H10L(0.187234)
 H109(0.328055) H110(0.349595) H111(0.300508) H112(0.228953) H113(0.209741)
 H11A(0.604887) H11B(0.599707) H11C(0.657093) H121(0.677414) H120(0.784752)
 H119(0.883442) H118(0.874794) H117(0.767456) H07A(-0.169641) H07B(-0.141579)
 H07C(-0.102841) H02(0.019012) H03(0.138003) H04(0.136687) H05(0.016379) H06(-
 0.102613)
 Fixed Z: H3(0.820091) H3'(0.632744) H5(0.719539) H5'(0.802241) H8A(0.854964)
 H8B(0.908214) H8C(0.910174) H8'A(0.77108) H8'B(0.713232) H8'C(0.690992)
 H9A(0.736688) H9B(0.80089) H9C(0.748558) H9'A(0.587499) H9'B(0.610879)
 H9'C(0.611825) H10A(0.895435) H10B(0.890037) H10C(0.828051) H10D(0.73433)
 H10E(0.740107) H10F(0.797718) H12(0.836832) H12'(0.487021) H13A(0.942729)
 H13B(0.952478) H13C(0.939017) H13D(0.422121) H13E(0.370783) H13F(0.398393)
 H14A(0.828562) H14B(0.842032) H14C(0.766721) H14D(0.453161) H14E(0.428911)
 H14F(0.512009) H16(0.614903) H17'(0.935767) H18(0.477248) H19'(0.895665)
 H22A(0.546836) H22B(0.539724) H22C(0.606496) H22D(1.040146) H22E(1.093545)
 H22F(1.067577) H23A(0.408556) H23B(0.413377) H23C(0.432737) H23D(1.023793)
 H23E(1.054253) H23F(0.972828) H24A(0.565532) H24B(0.497601) H24C(0.486298)
 H24D(0.922601) H24E(1.003509) H24F(0.951626) H26(0.3601) H26'(0.917481)
 H27A(0.432176) H27B(0.352418) H27C(0.414605) H27D(0.911062) H27E(0.964321)
 H27F(0.973415) H28A(0.338958) H28B(0.277604) H28C(0.313176) H28D(0.801379)
 H28E(0.852315) H28F(0.800948) H29A(0.54606) H29B(0.566592) H29C(0.538481)
 H30A(0.76815) H30B(0.710542) H30C(0.702992) H31A(0.670563) H31B(0.689368)
 H31C(0.747654) H20A(0.654246) H20B(0.644122) H20C(0.609114) H20D(0.675107)
 H20E(0.704967) H20F(0.759535) H20G(0.828453) H20H(0.784759) H20I(0.792051)
 H20J(0.466463) H20K(0.419291) H20L(0.405294) H20M(0.416887) H20N(0.437312)
 H20O(0.489239) H20P(0.585105) H20Q(0.528544) H20R(0.58104) H208(0.785118)
 H20S(0.843819) H20T(0.89833) H20U(0.908471) H21A(0.901867) H21B(0.884837)
 H21C(0.830061) H211(0.507051) H21D(0.404706) H21E(0.385727) H21F(0.440153)
 H21G(0.507387) H21H(0.426591) H21I(0.450552) H12A(1.056737) H12B(1.118607)
 H12C(1.040621) H124(0.943012) H125(0.908698) H126(0.989309) H127(1.104282)
 H128(1.138278) H12D(0.629038) H12E(0.668915) H12F(0.600439) H131(0.685152)
 H132(0.760575) H133(0.811622) H134(0.787248) H142(0.711826) H10G(0.761502)
 H10H(0.778) H10I(0.829209) H102(0.752834) H103(0.684095) H104(0.622576)
 H105(0.63055) H106(0.699451) H10J(1.083386) H10K(1.149935) H10L(1.105038)
 H109(0.96701) H110(0.891106) H111(0.92664) H112(1.043019) H113(1.120465)
 H11A(0.612252) H11B(0.644655) H11C(0.569941) H121(0.685685) H120(0.758337)
 H119(0.772759) H118(0.71453) H117(0.641878) H07A(1.004297) H07B(0.947231)
 H07C(0.935139) H02(0.919127) H03(0.973637) H04(1.09737) H05(1.166595)
 H06(1.112086)
;
_olex2_submission_special_instructions 'No special instructions were received'

loop_
_space_group_symop_operation_xyz
'x, y, z'
'-x, -y, -z'

loop_
_atom_site_label
_atom_site_type_symbol
_atom_site_fract_x
_atom_site_fract_y
_atom_site_fract_z
_atom_site_U_iso_or_equiv
_atom_site_adp_type
_atom_site_occupancy
_atom_site_site_symmetry_order
_atom_site_calc_flag
_atom_site_refinement_flags_posn
_atom_site_refinement_flags_adp
_atom_site_refinement_flags_occupancy
_atom_site_disorder_assembly
_atom_site_disorder_group
C1 C 0.4362(2) 0.2337(2) 0.69554(18) 0.0255(7) Uani 1 1 d . . . . .
C1' C 0.1105(3) 0.5486(2) 0.73156(17) 0.0284(7) Uani 1 1 d . . . . .
C2 C 0.4919(3) 0.2690(2) 0.74690(19) 0.0295(7) Uani 1 1 d . . . . .
C2' C 0.1446(3) 0.6105(2) 0.67577(19) 0.0373(9) Uani 1 1 d . . . . .
C3 C 0.5650(3) 0.2179(2) 0.7862(2) 0.0338(8) Uani 1 1 d . . . . .
H3 H 0.603005 0.242579 0.820091 0.041 Uiso 1 1 calc R U . . .
C3' C 0.1021(4) 0.6936(2) 0.6701(2) 0.0553(13) Uani 1 1 d . . . . .
H3' H 0.127003 0.734488 0.632744 0.066 Uiso 1 1 calc R U . . .
C4 C 0.5848(3) 0.1319(2) 0.7781(2) 0.0345(8) Uani 1 1 d . . . . .
C4' C 0.0251(5) 0.7192(3) 0.7164(2) 0.0642(16) Uani 1 1 d D . . . .
C5 C 0.5291(3) 0.0973(2) 0.7267(2) 0.0326(8) Uani 1 1 d . . . . .
H5 H 0.540838 0.039439 0.719539 0.039 Uiso 1 1 calc R U . . .
C5' C -0.0104(4) 0.6583(3) 0.7702(2) 0.0544(13) Uani 1 1 d . . . . .
H5' H -0.063287 0.673359 0.802241 0.065 Uiso 1 1 calc R U . . .
C6 C 0.4570(3) 0.1468(2) 0.68604(19) 0.0291(7) Uani 1 1 d . . . . .
C6' C 0.0304(3) 0.5746(2) 0.77809(19) 0.0376(9) Uani 1 1 d . . . . .
C7 C 0.6629(3) 0.0756(2) 0.8226(2) 0.0413(9) Uani 1 1 d . . . . .
C7' C 0.0084(6) 0.8200(4) 0.6987(4) 0.0329(14) Uani 0.5 1 d D . P A 1
C8 C 0.7117(4) 0.1233(3) 0.8792(3) 0.0570(13) Uani 1 1 d . . . . .
H8A H 0.750057 0.171434 0.854964 0.085 Uiso 1 1 calc R U . . .
H8B H 0.758074 0.084315 0.908214 0.085 Uiso 1 1 calc R U . . .
H8C H 0.657815 0.144460 0.910174 0.085 Uiso 1 1 calc R U . . .
C8' C 0.0942(6) 0.8740(4) 0.7204(4) 0.0394(19) Uani 0.5 1 d D . P A 1
H8'A H 0.108942 0.856971 0.771080 0.059 Uiso 0.5 1 calc R U P A 1
H8'B H 0.072871 0.934270 0.713232 0.059 Uiso 0.5 1 calc R U P A 1
H8'C H 0.155690 0.865272 0.690992 0.059 Uiso 0.5 1 calc R U P A 1
C9 C 0.7489(4) 0.0465(3) 0.7726(3) 0.0572(13) Uani 1 1 d . . . . .
H9A H 0.719455 0.015478 0.736688 0.086 Uiso 1 1 calc R U . . .
H9B H 0.797782 0.009137 0.800890 0.086 Uiso 1 1 calc R U . . .
H9C H 0.784069 0.096480 0.748558 0.086 Uiso 1 1 calc R U . . .
C9' C -0.0238(13) 0.8447(7) 0.6200(6) 0.087(6) Uani 0.5 1 d D . P A 1
H9'A H 0.030984 0.828006 0.587499 0.130 Uiso 0.5 1 calc R U P A 1
H9'B H -0.036279 0.906458 0.610879 0.130 Uiso 0.5 1 calc R U P A 1
H9'C H -0.086325 0.815331 0.611825 0.130 Uiso 0.5 1 calc R U P A 1
C10 C 0.6105(4) -0.0025(3) 0.8626(3) 0.0624(14) Uani 1 1 d . . . . .
H10A H 0.557273 0.016087 0.895435 0.094 Uiso 1 1 calc R U . . .
H10B H 0.661118 -0.038982 0.890037 0.094 Uiso 1 1 calc R U . . .
H10C H 0.579451 -0.034632 0.828051 0.094 Uiso 1 1 calc R U . . .
C10' C -0.0885(7) 0.8359(5) 0.7473(5) 0.057(3) Uani 0.5 1 d D . P A 1
H10D H -0.144986 0.802212 0.734330 0.085 Uiso 0.5 1 calc R U P A 1
H10E H -0.108289 0.896541 0.740107 0.085 Uiso 0.5 1 calc R U P A 1
H10F H -0.072452 0.818910 0.797718 0.085 Uiso 0.5 1 calc R U P A 1
C11 C 0.4736(3) 0.3576(2) 0.7607(2) 0.0345(8) Uani 1 1 d . . . . .
C11' C 0.2240(3) 0.5927(2) 0.62336(19) 0.0358(9) Uani 1 1 d . . . . .
C12 C 0.5115(11) 0.5418(10) 0.8479(7) 0.029(3) Uani 0.5 1 d . . P B 1
H12 H 0.464160 0.592248 0.836832 0.035 Uiso 0.5 1 calc R U P B 1
C12' C 0.4092(9) 0.6289(6) 0.4730(6) 0.045(3) Uani 0.5 1 d . . P C 1
H12' H 0.477917 0.604078 0.487021 0.054 Uiso 0.5 1 calc R U P C 1
C13 C 0.5073(6) 0.5144(4) 0.9275(4) 0.0320(15) Uani 0.5 1 d . . P B 1
H13A H 0.437221 0.499352 0.942729 0.048 Uiso 0.5 1 calc R U P B 1
H13B H 0.528785 0.561208 0.952478 0.048 Uiso 0.5 1 calc R U P B 1
H13C H 0.553141 0.464767 0.939017 0.048 Uiso 0.5 1 calc R U P B 1
C13' C 0.3799(12) 0.5912(8) 0.4111(6) 0.092(5) Uani 0.5 1 d . . P C 1
H13D H 0.382655 0.529024 0.422121 0.138 Uiso 0.5 1 calc R U P C 1
H13E H 0.426981 0.608753 0.370783 0.138 Uiso 0.5 1 calc R U P C 1
H13F H 0.310192 0.610336 0.398393 0.138 Uiso 0.5 1 calc R U P C 1
C14 C 0.6206(6) 0.5664(5) 0.8186(4) 0.0352(16) Uani 0.5 1 d . . P B 1
H14A H 0.667622 0.517223 0.828562 0.053 Uiso 0.5 1 calc R U P B 1
H14B H 0.644146 0.613783 0.842032 0.053 Uiso 0.5 1 calc R U P B 1
H14C H 0.618668 0.583590 0.766721 0.053 Uiso 0.5 1 calc R U P B 1
C14' C 0.4166(11) 0.7243(6) 0.4662(8) 0.090(5) Uani 0.5 1 d . . P C 1
H14D H 0.350045 0.750864 0.453161 0.135 Uiso 0.5 1 calc R U P C 1
H14E H 0.467831 0.743167 0.428911 0.135 Uiso 0.5 1 calc R U P C 1
H14F H 0.436705 0.741033 0.512009 0.135 Uiso 0.5 1 calc R U P C 1
C15 C 0.3909(3) 0.1292(2) 0.62991(19) 0.0296(7) Uani 1 1 d . . . . .
C15' C 0.0776(3) 0.4352(2) 0.80803(16) 0.0258(7) Uani 1 1 d . . . . .
C16 C 0.3734(3) 0.0564(2) 0.5982(2) 0.0392(9) Uani 1 1 d . . . . .
H16 H 0.407704 0.004203 0.614903 0.047 Uiso 1 1 calc R U . . .
C16' C 0.0740(3) 0.3551(2) 0.85093(17) 0.0293(7) Uani 1 1 d . . . . .
C17 C 0.3058(3) 0.0596(2) 0.5420(2) 0.0400(9) Uani 1 1 d D . . . .
C17' C 0.0021(3) 0.3441(3) 0.90775(19) 0.0379(9) Uani 1 1 d . . . . .
H17' H -0.000327 0.289820 0.935767 0.045 Uiso 1 1 calc R U . . .
C18 C 0.2604(3) 0.1388(2) 0.51718(19) 0.0312(7) Uani 1 1 d . . . . .
H18 H 0.217148 0.142146 0.477248 0.037 Uiso 1 1 calc R U . . .
C18' C -0.0666(3) 0.4082(3) 0.9259(2) 0.0437(10) Uani 1 1 d . . . . .
C19 C 0.2755(3) 0.2133(2) 0.54819(17) 0.0260(7) Uani 1 1 d . . . . .
C19' C -0.0617(3) 0.4870(3) 0.8848(2) 0.0423(10) Uani 1 1 d . . . . .
H19' H -0.106497 0.532175 0.895665 0.051 Uiso 1 1 calc R U . . .
C20 C 0.3390(2) 0.2071(2) 0.60869(17) 0.0241(6) Uani 1 1 d . . . . .
C20' C 0.0084(3) 0.5007(2) 0.82755(18) 0.0335(8) Uani 1 1 d . . . . .
C21 C 0.2718(8) -0.0200(7) 0.5128(5) 0.045(2) Uani 0.629(8) 1 d D . P D 1
C21' C -0.1440(3) 0.3889(4) 0.9888(3) 0.0652(16) Uani 1 1 d . . . . .
C22 C 0.3158(13) -0.1009(8) 0.5553(8) 0.100(6) Uani 0.629(8) 1 d D . P D 1
H22A H 0.389954 -0.103996 0.546836 0.150 Uiso 0.629(8) 1 calc R U P D 1
H22B H 0.284841 -0.150839 0.539724 0.150 Uiso 0.629(8) 1 calc R U P D 1
H22C H 0.300802 -0.099836 0.606496 0.150 Uiso 0.629(8) 1 calc R U P D 1
C22' C -0.0902(4) 0.3388(4) 1.0534(2) 0.0776(19) Uani 1 1 d . . . . .
H22D H -0.062778 0.284487 1.040146 0.116 Uiso 1 1 calc R U . . .
H22E H -0.139481 0.327803 1.093545 0.116 Uiso 1 1 calc R U . . .
H22F H -0.034241 0.372196 1.067577 0.116 Uiso 1 1 calc R U . . .
C23 C 0.3093(7) -0.0120(5) 0.4349(4) 0.055(2) Uani 0.629(8) 1 d D . P D 1
H23A H 0.279278 0.039750 0.408556 0.083 Uiso 0.629(8) 1 calc R U P D 1
H23B H 0.288915 -0.061833 0.413377 0.083 Uiso 0.629(8) 1 calc R U P D 1
H23C H 0.384013 -0.008700 0.432737 0.083 Uiso 0.629(8) 1 calc R U P D 1
C23' C -0.1923(4) 0.4710(4) 1.0120(3) 0.085(2) Uani 1 1 d . . . . .
H23D H -0.138251 0.507978 1.023793 0.127 Uiso 1 1 calc R U . . .
H23E H -0.237086 0.456711 1.054253 0.127 Uiso 1 1 calc R U . . .
H23F H -0.232352 0.500733 0.972828 0.127 Uiso 1 1 calc R U . . .
C24 C 0.1537(6) -0.0256(5) 0.5158(4) 0.062(2) Uani 0.629(8) 1 d D . P D 1
H24A H 0.128712 -0.026394 0.565532 0.093 Uiso 0.629(8) 1 calc R U P D 1
H24B H 0.134030 -0.077866 0.497601 0.093 Uiso 0.629(8) 1 calc R U P D 1
H24C H 0.123854 0.023938 0.486298 0.093 Uiso 0.629(8) 1 calc R U P D 1
C24' C -0.2288(4) 0.3340(5) 0.9644(3) 0.089(2) Uani 1 1 d . . . . .
H24D H -0.262119 0.365133 0.922601 0.134 Uiso 1 1 calc R U . . .
H24E H -0.279434 0.321810 1.003509 0.134 Uiso 1 1 calc R U . . .
H24F H -0.198582 0.280428 0.951626 0.134 Uiso 1 1 calc R U . . .
C25 C 0.2311(2) 0.2943(2) 0.51541(16) 0.0253(7) Uani 1 1 d . . . . .
C25' C 0.1435(3) 0.2827(2) 0.84155(17) 0.0285(7) Uani 1 1 d . . . . .
C26 C 0.1149(3) 0.4330(2) 0.37862(18) 0.0364(9) Uani 1 1 d . . . . .
H26 H 0.068020 0.392630 0.360100 0.044 Uiso 1 1 calc R U . . .
C26' C 0.2474(4) 0.0757(2) 0.8887(2) 0.0511(11) Uani 1 1 d . . . . .
H26' H 0.188156 0.049649 0.917481 0.061 Uiso 1 1 calc R U . . .
C27 C 0.0509(3) 0.5104(2) 0.39602(19) 0.0359(8) Uani 1 1 d . . . . .
H27A H -0.002030 0.492103 0.432176 0.054 Uiso 1 1 calc R U . . .
H27B H 0.018628 0.537952 0.352418 0.054 Uiso 1 1 calc R U . . .
H27C H 0.095109 0.550908 0.414605 0.054 Uiso 1 1 calc R U . . .
C27' C 0.3337(6) 0.0824(3) 0.9388(3) 0.101(3) Uani 1 1 d . . . . .
H27D H 0.394026 0.104276 0.911062 0.152 Uiso 1 1 calc R U . . .
H27E H 0.350135 0.025974 0.964321 0.152 Uiso 1 1 calc R U . . .
H27F H 0.313060 0.121353 0.973415 0.152 Uiso 1 1 calc R U . . .
C28 C 0.1983(4) 0.4545(4) 0.3221(2) 0.0644(15) Uani 1 1 d . . . . .
H28A H 0.245385 0.494086 0.338958 0.097 Uiso 1 1 calc R U . . .
H28B H 0.167550 0.481051 0.277604 0.097 Uiso 1 1 calc R U . . .
H28C H 0.235891 0.402224 0.313176 0.097 Uiso 1 1 calc R U . . .
C28' C 0.2741(5) 0.0223(3) 0.8309(3) 0.0616(14) Uani 1 1 d . . . . .
H28D H 0.214421 0.018791 0.801379 0.092 Uiso 1 1 calc R U . . .
H28E H 0.295190 -0.034995 0.852315 0.092 Uiso 1 1 calc R U . . .
H28F H 0.330356 0.048110 0.800948 0.092 Uiso 1 1 calc R U . . .
C29 C -0.0366(4) 0.2449(3) 0.5668(2) 0.0519(11) Uani 1 1 d . . . . .
H29A H -0.054181 0.303264 0.546060 0.078 Uiso 1 1 calc R U . . .
H29B H -0.096518 0.209256 0.566592 0.078 Uiso 1 1 calc R U . . .
H29C H 0.019265 0.222054 0.538481 0.078 Uiso 1 1 calc R U . . .
C30 C -0.1083(3) 0.2765(3) 0.7175(2) 0.0458(10) Uani 1 1 d . . . . .
H30A H -0.090466 0.268374 0.768150 0.069 Uiso 1 1 calc R U . . .
H30B H -0.166320 0.241091 0.710542 0.069 Uiso 1 1 calc R U . . .
H30C H -0.126780 0.336573 0.702992 0.069 Uiso 1 1 calc R U . . .
C31 C 0.0453(4) 0.1332(3) 0.6964(3) 0.0608(13) Uani 1 1 d . . . . .
H31A H 0.107532 0.117141 0.670563 0.091 Uiso 1 1 calc R U . . .
H31B H -0.009212 0.094226 0.689368 0.091 Uiso 1 1 calc R U . . .
H31C H 0.058801 0.129735 0.747654 0.091 Uiso 1 1 calc R U . . .
C200 C -0.0416(6) 0.8030(4) 0.7191(4) 0.0329(14) Uani 0.5 1 d D . P A 2
C201 C -0.0046(9) 0.8580(7) 0.6504(7) 0.067(3) Uani 0.5 1 d D . P A 2
H20A H 0.067789 0.870276 0.654246 0.100 Uiso 0.5 1 calc R U P A 2
H20B H -0.044707 0.911622 0.644122 0.100 Uiso 0.5 1 calc R U P A 2
H20C H -0.013333 0.827270 0.609114 0.100 Uiso 0.5 1 calc R U P A 2
C202 C -0.1592(7) 0.7959(7) 0.7142(6) 0.061(3) Uani 0.5 1 d D . P A 2
H20D H -0.174301 0.763285 0.675107 0.092 Uiso 0.5 1 calc R U P A 2
H20E H -0.190596 0.853088 0.704967 0.092 Uiso 0.5 1 calc R U P A 2
H20F H -0.186811 0.766843 0.759535 0.092 Uiso 0.5 1 calc R U P A 2
C203 C -0.0189(8) 0.8399(6) 0.7871(5) 0.062(3) Uani 0.5 1 d D . P A 2
H20G H -0.048539 0.804099 0.828453 0.093 Uiso 0.5 1 calc R U P A 2
H20H H -0.048737 0.897733 0.784759 0.093 Uiso 0.5 1 calc R U P A 2
H20I H 0.055244 0.841894 0.792051 0.093 Uiso 0.5 1 calc R U P A 2
C204 C 0.2997(17) -0.0192(15) 0.4967(11) 0.045(2) Uani 0.371(8) 1 d . . P D 2
C205 C 0.2141(12) -0.0076(8) 0.4420(8) 0.061(4) Uani 0.371(8) 1 d . . P D 2
H20J H 0.148975 0.003930 0.466463 0.091 Uiso 0.371(8) 1 calc R U P D 2
H20K H 0.209262 -0.059638 0.419291 0.091 Uiso 0.371(8) 1 calc R U P D 2
H20L H 0.229462 0.040389 0.405294 0.091 Uiso 0.371(8) 1 calc R U P D 2
C206 C 0.3979(10) -0.0401(8) 0.4565(7) 0.054(4) Uani 0.371(8) 1 d . . P D 2
H20M H 0.410675 0.005199 0.416887 0.080 Uiso 0.371(8) 1 calc R U P D 2
H20N H 0.391122 -0.094369 0.437312 0.080 Uiso 0.371(8) 1 calc R U P D 2
H20O H 0.455039 -0.044703 0.489239 0.080 Uiso 0.371(8) 1 calc R U P D 2
C207 C 0.2785(16) -0.0977(14) 0.5530(9) 0.053(5) Uani 0.371(8) 1 d . . P D 2
H20P H 0.336395 -0.107991 0.585105 0.079 Uiso 0.371(8) 1 calc R U P D 2
H20Q H 0.269572 -0.147892 0.528544 0.079 Uiso 0.371(8) 1 calc R U P D 2
H20R H 0.216281 -0.086749 0.581040 0.079 Uiso 0.371(8) 1 calc R U P D 2
C208 C 0.5355(12) 0.5473(10) 0.8256(7) 0.032(3) Uani 0.5 1 d . . P B 2
H208 H 0.549789 0.593175 0.785118 0.038 Uiso 0.5 1 calc R U P B 2
C209 C 0.4479(8) 0.5745(6) 0.8733(5) 0.052(2) Uani 0.5 1 d . . P B 2
H20S H 0.389167 0.593716 0.843819 0.078 Uiso 0.5 1 calc R U P B 2
H20T H 0.469584 0.621285 0.898330 0.078 Uiso 0.5 1 calc R U P B 2
H20U H 0.428535 0.526186 0.908471 0.078 Uiso 0.5 1 calc R U P B 2
C210 C 0.6298(7) 0.5204(6) 0.8638(6) 0.050(2) Uani 0.5 1 d . . P B 2
H21A H 0.614949 0.473828 0.901867 0.076 Uiso 0.5 1 calc R U P B 2
H21B H 0.656054 0.568652 0.884837 0.076 Uiso 0.5 1 calc R U P B 2
H21C H 0.681046 0.500902 0.830061 0.076 Uiso 0.5 1 calc R U P B 2
C211 C 0.3856(7) 0.6633(6) 0.4858(5) 0.0352(19) Uani 0.5 1 d . . P C 2
H211 H 0.413703 0.712187 0.507051 0.042 Uiso 0.5 1 calc R U P C 2
C212 C 0.3185(6) 0.6971(6) 0.4236(4) 0.0399(18) Uani 0.5 1 d . . P C 2
H21D H 0.287487 0.649278 0.404706 0.060 Uiso 0.5 1 calc R U P C 2
H21E H 0.360188 0.728944 0.385727 0.060 Uiso 0.5 1 calc R U P C 2
H21F H 0.264640 0.734785 0.440153 0.060 Uiso 0.5 1 calc R U P C 2
C213 C 0.4704(9) 0.6070(7) 0.4659(7) 0.071(4) Uani 0.5 1 d . . P C 2
H21G H 0.513536 0.590999 0.507387 0.106 Uiso 0.5 1 calc R U P C 2
H21H H 0.511250 0.636986 0.426591 0.106 Uiso 0.5 1 calc R U P C 2
H21I H 0.442803 0.555651 0.450552 0.106 Uiso 0.5 1 calc R U P C 2
Er1 Er 0.23262(2) 0.37199(2) 0.67604(2) 0.02237(5) Uani 1 1 d . . . . .
N1 N 0.3620(2) 0.27132(17) 0.64986(14) 0.0238(5) Uani 1 1 d . . . . .
N1' N 0.1396(2) 0.46350(16) 0.74894(13) 0.0237(5) Uani 1 1 d . . . . .
N2 N 0.5355(3) 0.3986(2) 0.7999(2) 0.0467(9) Uani 1 1 d . . . . .
N2' N 0.2614(3) 0.6523(2) 0.5727(2) 0.0527(10) Uani 1 1 d . . . . .
N3 N 0.3919(2) 0.40715(17) 0.73783(16) 0.0309(6) Uani 1 1 d . . . . .
N3' N 0.2717(2) 0.51615(19) 0.61992(16) 0.0329(7) Uani 1 1 d . . . . .
N4 N 0.4012(2) 0.48197(18) 0.76316(19) 0.0381(7) Uani 1 1 d . . . . .
N4' N 0.3419(3) 0.5272(2) 0.56740(19) 0.0485(9) Uani 1 1 d . . . . .
N5 N 0.4863(3) 0.47423(19) 0.7991(2) 0.0453(9) Uani 1 1 d . . . . .
N5' N 0.3325(3) 0.6079(3) 0.5413(2) 0.0599(12) Uani 1 1 d . . . . .
N6 N 0.1909(2) 0.30635(19) 0.44999(15) 0.0309(6) Uani 1 1 d . . . . .
N6' N 0.1397(3) 0.2079(2) 0.88420(16) 0.0397(8) Uani 1 1 d . . . . .
N7 N 0.2274(2) 0.36739(17) 0.54580(14) 0.0268(6) Uani 1 1 d . . . . .
N7' N 0.2200(2) 0.28128(17) 0.79134(14) 0.0262(6) Uani 1 1 d . . . . .
N8 N 0.1820(2) 0.42698(19) 0.49999(14) 0.0303(6) Uani 1 1 d . . . . .
N8' N 0.2653(2) 0.20408(18) 0.80193(15) 0.0319(6) Uani 1 1 d . . . . .
N9 N 0.1613(2) 0.38861(19) 0.44414(15) 0.0319(7) Uani 1 1 d . . . . .
N9' N 0.2156(3) 0.16318(18) 0.85658(16) 0.0370(7) Uani 1 1 d . . . . .
O1 O 0.09765(18) 0.30900(14) 0.66433(12) 0.0280(5) Uani 1 1 d . . . . .
Si1 Si 0.00453(8) 0.24492(6) 0.66140(6) 0.0330(2) Uani 1 1 d . . . . .
C122 C 0.5413(5) 0.1954(4) 1.0671(4) 0.055(2) Uani 0.5 1 d G . P E 2
H12A H 0.543406 0.136263 1.056737 0.082 Uiso 0.5 1 calc R U P E 2
H12B H 0.548933 0.196411 1.118607 0.082 Uiso 0.5 1 calc R U P E 2
H12C H 0.597164 0.226408 1.040621 0.082 Uiso 0.5 1 calc R U P E 2
C123 C 0.4405(4) 0.2372(3) 1.0445(2) 0.037(2) Uani 0.5 1 d G . P E 2
C124 C 0.4296(5) 0.2826(4) 0.9759(2) 0.042(2) Uani 0.5 1 d G . P E 2
H124 H 0.486231 0.285970 0.943012 0.051 Uiso 0.5 1 calc R U P E 2
C125 C 0.3368(6) 0.3229(4) 0.9553(3) 0.045(3) Uani 0.5 1 d G . P E 2
H125 H 0.330847 0.353413 0.908698 0.053 Uiso 0.5 1 calc R U P E 2
C126 C 0.2529(5) 0.3184(4) 1.0032(4) 0.050(2) Uani 0.5 1 d G . P E 2
H126 H 0.189762 0.345949 0.989309 0.060 Uiso 0.5 1 calc R U P E 2
C127 C 0.2623(4) 0.2732(4) 1.0715(3) 0.046(2) Uani 0.5 1 d G . P E 2
H127 H 0.205491 0.269802 1.104282 0.055 Uiso 0.5 1 calc R U P E 2
C128 C 0.3554(5) 0.2330(3) 1.0917(2) 0.0394(19) Uani 0.5 1 d G . P E 2
H128 H 0.361049 0.202358 1.138278 0.047 Uiso 0.5 1 calc R U P E 2
C129 C 0.592(2) 0.748(3) 0.6433(17) 0.064(4) Uani 0.15 1 d D U P F 3
H12D H 0.587315 0.690366 0.629038 0.096 Uiso 0.15 1 calc R U P F 3
H12E H 0.655547 0.751005 0.668915 0.096 Uiso 0.15 1 calc R U P F 3
H12F H 0.592110 0.789858 0.600439 0.096 Uiso 0.15 1 calc R U P F 3
C130 C 0.5022(15) 0.7649(14) 0.6914(10) 0.052(4) Uani 0.15 1 d DG U P F 3
C131 C 0.4252(19) 0.7061(11) 0.7059(12) 0.0601(17) Uani 0.15 1 d G U P F 3
H131 H 0.428876 0.654392 0.685152 0.072 Uiso 0.15 1 calc R U P F 3
C132 C 0.3427(17) 0.7230(13) 0.7507(13) 0.058(5) Uani 0.15 1 d G U P F 3
H132 H 0.290059 0.682812 0.760575 0.070 Uiso 0.15 1 calc R U P F 3
C133 C 0.3373(15) 0.7986(14) 0.7810(11) 0.063(6) Uani 0.15 1 d G U P F 3
H133 H 0.280908 0.810160 0.811622 0.076 Uiso 0.15 1 calc R U P F 3
C134 C 0.4143(18) 0.8574(12) 0.7665(13) 0.055(5) Uani 0.15 1 d G U P F 3
H134 H 0.410576 0.909087 0.787248 0.066 Uiso 0.15 1 calc R U P F 3
C142 C 0.4968(16) 0.8405(13) 0.7217(13) 0.0553(16) Uani 0.15 1 d G U P F 3
H142 H 0.549394 0.880668 0.711826 0.066 Uiso 0.15 1 calc R U P F 3
C100 C 0.3050(6) 0.7600(6) 0.7796(5) 0.141(5) Uani 0.7 1 d DG U P G 1
H10G H 0.257871 0.721329 0.761502 0.212 Uiso 0.7 1 calc R U P G 1
H10H H 0.272636 0.816829 0.778000 0.212 Uiso 0.7 1 calc R U P G 1
H10I H 0.321565 0.738484 0.829209 0.212 Uiso 0.7 1 calc R U P G 1
C101 C 0.4015(5) 0.7651(4) 0.7338(3) 0.0638(17) Uani 0.7 1 d DG U P G 1
C102 C 0.4625(5) 0.8370(4) 0.7282(3) 0.0553(16) Uani 0.7 1 d G U P G 1
H102 H 0.441761 0.883723 0.752834 0.066 Uiso 0.7 1 calc R U P G 1
C103 C 0.5533(5) 0.8411(4) 0.6872(3) 0.0522(19) Uani 0.7 1 d G U P G 1
H103 H 0.593750 0.890324 0.684095 0.063 Uiso 0.7 1 calc R U P G 1
C104 C 0.5847(5) 0.7730(4) 0.6505(4) 0.058(2) Uani 0.7 1 d G U P G 1
H104 H 0.646405 0.775669 0.622576 0.069 Uiso 0.7 1 calc R U P G 1
C105 C 0.5245(6) 0.7011(4) 0.6554(5) 0.0616(16) Uani 0.7 1 d G U P G 1
H105 H 0.545355 0.654549 0.630550 0.074 Uiso 0.7 1 calc R U P G 1
C106 C 0.4339(5) 0.6973(4) 0.6966(4) 0.0601(17) Uani 0.7 1 d DG U P G 1
H106 H 0.393454 0.648112 0.699451 0.072 Uiso 0.7 1 calc R U P G 1
C107 C 0.2257(8) 0.2475(7) 1.1021(6) 0.062(3) Uani 0.5 1 d . . P H 1
H10J H 0.167562 0.283015 1.083386 0.094 Uiso 0.5 1 calc R U P H 1
H10K H 0.241152 0.260955 1.149935 0.094 Uiso 0.5 1 calc R U P H 1
H10L H 0.208725 0.187234 1.105038 0.094 Uiso 0.5 1 calc R U P H 1
C108 C 0.3174(7) 0.2646(5) 1.0529(5) 0.0365(19) Uani 0.5 1 d . . P H 1
C109 C 0.3083(9) 0.3076(7) 0.9830(5) 0.034(2) Uani 0.5 1 d . . P H 1
H109 H 0.242896 0.328055 0.967010 0.041 Uiso 0.5 1 calc R U P H 1
C110 C 0.3907(7) 0.3203(6) 0.9379(5) 0.037(2) Uani 0.5 1 d . . P H 1
H110 H 0.382113 0.349595 0.891106 0.045 Uiso 0.5 1 calc R U P H 1
C111 C 0.4859(7) 0.2916(5) 0.9589(4) 0.0365(18) Uani 0.5 1 d . . P H 1
H111 H 0.542874 0.300508 0.926640 0.044 Uiso 0.5 1 calc R U P H 1
C112 C 0.4993(7) 0.2493(5) 1.0277(5) 0.0377(18) Uani 0.5 1 d . . P H 1
H112 H 0.565083 0.228953 1.043019 0.045 Uiso 0.5 1 calc R U P H 1
C113 C 0.4142(9) 0.2376(6) 1.0732(5) 0.035(2) Uani 0.5 1 d . . P H 1
H113 H 0.423197 0.209741 1.120465 0.042 Uiso 0.5 1 calc R U P H 1
C115 C 0.542(2) 0.6369(15) 0.6175(14) 0.048(4) Uani 0.15 1 d D U P I 2
H11A H 0.480348 0.604887 0.612252 0.072 Uiso 0.15 1 calc R U P I 2
H11B H 0.592264 0.599707 0.644655 0.072 Uiso 0.15 1 calc R U P I 2
H11C H 0.571070 0.657093 0.569941 0.072 Uiso 0.15 1 calc R U P I 2
C116 C 0.515(2) 0.712(2) 0.657(2) 0.0616(16) Uani 0.15 1 d DG U P I 2
C121 C 0.420(2) 0.717(2) 0.692(2) 0.0601(17) Uani 0.15 1 d DG U P I 2
H121 H 0.369263 0.677414 0.685685 0.072 Uiso 0.15 1 calc R U P I 2
C120 C 0.399(2) 0.781(2) 0.735(2) 0.0638(17) Uani 0.15 1 d G U P I 2
H120 H 0.334279 0.784752 0.758337 0.077 Uiso 0.15 1 calc R U P I 2
C119 C 0.473(3) 0.840(2) 0.7433(18) 0.0553(16) Uani 0.15 1 d G U P I 2
H119 H 0.459063 0.883442 0.772759 0.066 Uiso 0.15 1 calc R U P I 2
C118 C 0.568(3) 0.8347(19) 0.7087(16) 0.048(4) Uani 0.15 1 d G U P I 2
H118 H 0.618833 0.874794 0.714530 0.058 Uiso 0.15 1 calc R U P I 2
C117 C 0.589(2) 0.771(2) 0.666(2) 0.064(4) Uani 0.15 1 d DG U P I 2
H117 H 0.653819 0.767456 0.641878 0.077 Uiso 0.15 1 calc R U P I 2
C07 C 0.0573(19) -0.1223(11) 0.9711(10) 0.136(8) Uani 0.5 1 d D . P J -1
H07A H 0.085117 -0.169641 1.004297 0.204 Uiso 0.5 1 calc R U P J -1
H07B H -0.001556 -0.141579 0.947231 0.204 Uiso 0.5 1 calc R U P J -1
H07C H 0.110033 -0.102841 0.935139 0.204 Uiso 0.5 1 calc R U P J -1
C01 C 0.0255(7) -0.0530(5) 1.0105(4) 0.062(3) Uani 0.5 1 d DG . P J -1
C02 C -0.0155(7) 0.0185(6) 0.9694(3) 0.066(3) Uani 0.5 1 d G . P J -1
H02 H -0.021483 0.019012 0.919127 0.079 Uiso 0.5 1 calc R U P J -1
C03 C -0.0478(6) 0.0892(4) 1.0017(3) 0.062(3) Uani 0.5 1 d G . P J -1
H03 H -0.075851 0.138003 0.973637 0.075 Uiso 0.5 1 calc R U P J -1
C04 C -0.0390(5) 0.0884(4) 1.0752(3) 0.058(2) Uani 0.5 1 d G . P J -1
H04 H -0.061114 0.136687 1.097370 0.070 Uiso 0.5 1 calc R U P J -1
C05 C 0.0020(5) 0.0169(4) 1.1164(2) 0.0457(18) Uani 0.5 1 d G . P J -1
H05 H 0.007990 0.016379 1.166595 0.055 Uiso 0.5 1 calc R U P J -1
C06 C 0.0343(5) -0.0538(4) 1.0840(4) 0.059(2) Uani 0.5 1 d G . P J -1
H06 H 0.062358 -0.102613 1.112086 0.071 Uiso 0.5 1 calc R U P J -1

loop_
_atom_site_aniso_label
_atom_site_aniso_U_11
_atom_site_aniso_U_22
_atom_site_aniso_U_33
_atom_site_aniso_U_23
_atom_site_aniso_U_13
_atom_site_aniso_U_12
C1 0.0240(16) 0.0199(15) 0.0331(17) -0.0047(13) -0.0018(13) -0.0010(12)
C1' 0.043(2) 0.0220(16) 0.0219(15) -0.0099(12) -0.0122(14) 0.0054(14)
C2 0.0316(18) 0.0189(16) 0.0391(19) -0.0062(14) -0.0073(15) -0.0012(13)
C2' 0.069(3) 0.0193(16) 0.0255(17) -0.0058(13) -0.0180(17) 0.0027(16)
C3 0.037(2) 0.0210(16) 0.045(2) -0.0082(15) -0.0167(16) -0.0001(14)
C3' 0.111(4) 0.0216(19) 0.036(2) -0.0077(16) -0.034(2) 0.013(2)
C4 0.035(2) 0.0249(17) 0.044(2) -0.0064(15) -0.0132(16) 0.0025(15)
C4' 0.123(5) 0.033(2) 0.041(2) -0.0219(19) -0.046(3) 0.041(3)
C5 0.0345(19) 0.0197(16) 0.045(2) -0.0096(14) -0.0129(16) 0.0038(14)
C5' 0.079(3) 0.052(3) 0.039(2) -0.033(2) -0.031(2) 0.040(2)
C6 0.0296(18) 0.0199(16) 0.0393(19) -0.0082(14) -0.0087(14) 0.0006(13)
C6' 0.052(2) 0.039(2) 0.0249(17) -0.0172(15) -0.0150(16) 0.0188(17)
C7 0.043(2) 0.0281(19) 0.055(2) -0.0089(17) -0.0263(19) 0.0051(16)
C7' 0.051(5) 0.016(3) 0.032(3) -0.004(2) -0.007(3) 0.008(3)
C8 0.063(3) 0.038(2) 0.075(3) -0.018(2) -0.046(3) 0.017(2)
C8' 0.073(6) 0.013(3) 0.034(4) -0.007(3) -0.016(4) 0.008(3)
C9 0.048(3) 0.046(3) 0.081(3) -0.018(2) -0.029(2) 0.020(2)
C9' 0.182(15) 0.019(5) 0.065(7) -0.017(4) -0.094(9) 0.033(6)
C10 0.077(3) 0.041(2) 0.068(3) 0.009(2) -0.041(3) -0.008(2)
C10' 0.071(6) 0.019(4) 0.087(7) -0.029(4) -0.042(6) 0.025(4)
C11 0.037(2) 0.0204(16) 0.048(2) -0.0081(15) -0.0125(16) -0.0017(14)
C11' 0.056(2) 0.0211(17) 0.0299(18) 0.0041(14) -0.0161(17) -0.0106(16)
C12 0.028(6) 0.024(5) 0.041(8) -0.023(6) 0.001(5) -0.003(4)
C12' 0.051(7) 0.023(5) 0.056(6) 0.002(4) 0.033(5) 0.002(4)
C13 0.042(4) 0.024(3) 0.034(4) -0.016(3) -0.002(3) -0.003(3)
C13' 0.144(13) 0.075(8) 0.053(6) 0.005(6) 0.034(8) -0.046(8)
C14 0.046(5) 0.028(4) 0.034(4) -0.008(3) -0.001(3) -0.014(3)
C14' 0.107(10) 0.036(6) 0.118(10) 0.009(6) 0.064(9) -0.012(6)
C15 0.0311(18) 0.0242(17) 0.0341(18) -0.0051(14) -0.0070(14) 0.0027(14)
C15' 0.0291(17) 0.0316(17) 0.0187(14) -0.0107(12) -0.0016(12) 0.0000(13)
C16 0.052(2) 0.0200(17) 0.047(2) -0.0083(15) -0.0219(19) 0.0075(16)
C16' 0.0345(19) 0.0328(18) 0.0221(15) -0.0086(13) 0.0005(13) -0.0052(14)
C17 0.052(2) 0.0253(18) 0.046(2) -0.0106(16) -0.0193(18) -0.0005(16)
C17' 0.040(2) 0.049(2) 0.0275(17) -0.0133(16) 0.0024(15) -0.0189(18)
C18 0.0361(19) 0.0290(18) 0.0292(17) -0.0043(14) -0.0104(14) 0.0010(15)
C18' 0.0281(19) 0.076(3) 0.034(2) -0.031(2) 0.0068(15) -0.0170(19)
C19 0.0277(17) 0.0244(16) 0.0259(16) -0.0035(13) -0.0013(13) 0.0006(13)
C19' 0.031(2) 0.065(3) 0.038(2) -0.034(2) -0.0038(16) 0.0039(18)
C20 0.0257(16) 0.0202(15) 0.0272(16) -0.0067(12) 0.0006(13) -0.0007(12)
C20' 0.036(2) 0.044(2) 0.0244(16) -0.0176(15) -0.0082(14) 0.0100(16)
C21 0.076(6) 0.0206(19) 0.042(5) -0.010(3) -0.027(4) 0.001(4)
C21' 0.039(2) 0.116(4) 0.053(3) -0.053(3) 0.021(2) -0.037(3)
C22 0.191(15) 0.018(4) 0.100(9) -0.022(4) -0.094(10) 0.009(7)
C22' 0.073(4) 0.132(5) 0.035(2) -0.033(3) 0.026(2) -0.060(4)
C23 0.076(6) 0.043(4) 0.053(4) -0.028(3) -0.019(4) 0.012(4)
C23' 0.040(3) 0.146(6) 0.085(4) -0.081(4) 0.031(3) -0.028(3)
C24 0.088(5) 0.043(4) 0.059(5) -0.014(3) -0.018(4) -0.033(4)
C24' 0.050(3) 0.146(6) 0.089(4) -0.074(4) 0.028(3) -0.059(4)
C25 0.0257(16) 0.0293(17) 0.0203(15) -0.0028(12) 0.0023(12) 0.0022(13)
C25' 0.0370(19) 0.0263(17) 0.0217(15) 0.0004(13) -0.0005(13) -0.0094(14)
C26 0.046(2) 0.040(2) 0.0229(16) -0.0040(15) -0.0073(15) 0.0149(17)
C26' 0.082(3) 0.0193(18) 0.049(2) 0.0102(17) -0.003(2) -0.0047(19)
C27 0.049(2) 0.0292(19) 0.0294(18) -0.0015(14) -0.0102(16) 0.0075(16)
C27' 0.195(8) 0.035(3) 0.074(4) 0.001(3) -0.077(5) 0.023(4)
C28 0.062(3) 0.099(4) 0.024(2) 0.010(2) 0.0046(19) 0.029(3)
C28' 0.100(4) 0.026(2) 0.058(3) 0.0018(19) -0.022(3) 0.004(2)
C29 0.052(3) 0.058(3) 0.050(3) -0.019(2) -0.012(2) -0.016(2)
C30 0.040(2) 0.047(2) 0.048(2) 0.0016(19) 0.0035(18) -0.0127(19)
C31 0.069(3) 0.030(2) 0.080(4) 0.006(2) -0.002(3) -0.011(2)
C200 0.051(5) 0.016(3) 0.032(3) -0.004(2) -0.007(3) 0.008(3)
C201 0.067(8) 0.032(6) 0.098(11) -0.004(7) -0.004(7) 0.019(5)
C202 0.070(7) 0.052(6) 0.066(6) -0.025(5) -0.012(5) 0.026(5)
C203 0.075(7) 0.039(5) 0.077(7) -0.028(5) -0.005(6) 0.013(5)
C204 0.076(6) 0.0206(19) 0.042(5) -0.010(3) -0.027(4) 0.001(4)
C205 0.074(11) 0.050(7) 0.067(9) -0.032(7) -0.034(7) 0.000(7)
C206 0.060(8) 0.052(8) 0.055(8) -0.032(6) 0.002(6) 0.001(6)
C207 0.078(12) 0.053(10) 0.029(7) -0.007(6) 0.008(8) -0.041(9)
C208 0.040(9) 0.024(4) 0.034(7) -0.012(5) -0.001(5) -0.002(5)
C209 0.063(6) 0.043(5) 0.055(5) -0.020(4) -0.001(5) -0.006(4)
C210 0.048(5) 0.043(5) 0.066(6) -0.030(5) -0.012(4) -0.004(4)
C211 0.033(5) 0.031(5) 0.039(5) 0.001(4) 0.015(3) 0.000(4)
C212 0.033(4) 0.052(5) 0.031(4) 0.012(3) 0.004(3) -0.009(3)
C213 0.063(7) 0.058(7) 0.078(8) 0.030(6) 0.040(6) 0.003(6)
Er1 0.02749(8) 0.01845(7) 0.02083(7) -0.00193(5) 0.00174(5) 0.00029(5)
N1 0.0238(14) 0.0227(13) 0.0248(13) -0.0030(10) -0.0004(11) -0.0007(11)
N1' 0.0324(15) 0.0198(13) 0.0196(12) -0.0051(10) -0.0037(11) 0.0014(11)
N2 0.048(2) 0.0219(15) 0.074(2) -0.0145(16) -0.0297(18) 0.0057(14)
N2' 0.079(3) 0.0344(19) 0.043(2) 0.0097(16) -0.016(2) -0.0247(19)
N3 0.0368(17) 0.0155(13) 0.0415(17) -0.0057(12) -0.0091(13) -0.0004(11)
N3' 0.0392(17) 0.0281(15) 0.0304(15) 0.0014(12) 0.0016(13) -0.0096(13)
N4 0.0412(18) 0.0189(14) 0.056(2) -0.0091(13) -0.0178(15) 0.0007(13)
N4' 0.048(2) 0.051(2) 0.0427(19) 0.0110(16) 0.0103(16) -0.0166(17)
N5 0.048(2) 0.0213(15) 0.071(2) -0.0142(15) -0.0339(18) 0.0037(14)
N5' 0.072(3) 0.059(3) 0.045(2) 0.0206(19) -0.007(2) -0.038(2)
N6 0.0362(16) 0.0306(15) 0.0251(14) -0.0022(12) -0.0017(12) 0.0097(13)
N6' 0.059(2) 0.0283(16) 0.0304(16) 0.0016(13) 0.0063(15) -0.0102(15)
N7 0.0352(16) 0.0243(14) 0.0201(13) -0.0021(10) 0.0001(11) 0.0058(12)
N7' 0.0337(15) 0.0196(13) 0.0243(13) 0.0018(10) -0.0023(11) -0.0006(11)
N8 0.0395(17) 0.0329(16) 0.0173(13) -0.0009(11) -0.0001(11) 0.0097(13)
N8' 0.0438(18) 0.0221(14) 0.0281(15) 0.0033(11) -0.0025(13) -0.0012(12)
N9 0.0413(17) 0.0308(16) 0.0227(14) -0.0035(11) 0.0004(12) 0.0113(13)
N9' 0.058(2) 0.0196(14) 0.0315(16) 0.0048(12) -0.0009(14) -0.0050(14)
O1 0.0345(13) 0.0236(12) 0.0266(12) -0.0046(9) -0.0014(10) -0.0043(10)
Si1 0.0389(6) 0.0251(5) 0.0351(5) -0.0018(4) -0.0035(4) -0.0105(4)
C122 0.058(6) 0.050(5) 0.056(6) -0.003(4) -0.008(5) -0.007(5)
C123 0.039(6) 0.035(5) 0.040(6) -0.011(4) 0.003(5) -0.010(4)
C124 0.052(6) 0.036(5) 0.039(5) 0.000(4) 0.001(5) -0.020(4)
C125 0.065(10) 0.032(5) 0.036(8) 0.001(5) -0.008(6) -0.010(6)
C126 0.061(7) 0.042(5) 0.050(6) -0.012(4) -0.011(5) -0.009(5)
C127 0.052(7) 0.043(6) 0.044(6) -0.011(4) 0.006(5) -0.006(5)
C128 0.052(6) 0.034(5) 0.032(5) -0.004(4) 0.005(4) -0.005(4)
C129 0.084(8) 0.063(8) 0.046(10) -0.012(7) -0.002(7) 0.002(6)
C130 0.072(8) 0.045(7) 0.039(8) -0.002(6) -0.012(7) 0.002(6)
C131 0.089(4) 0.048(4) 0.044(3) 0.000(3) -0.023(3) -0.014(3)
C132 0.072(10) 0.055(10) 0.050(11) -0.007(9) -0.025(7) -0.019(8)
C133 0.070(11) 0.062(10) 0.060(12) -0.013(9) 0.000(10) -0.018(9)
C134 0.068(10) 0.050(10) 0.053(11) -0.022(9) 0.001(8) -0.011(8)
C142 0.060(4) 0.058(3) 0.051(4) -0.017(3) -0.001(3) -0.012(3)
C100 0.107(8) 0.202(14) 0.133(10) -0.081(10) 0.050(7) -0.092(8)
C101 0.075(4) 0.075(4) 0.046(3) -0.016(3) -0.002(3) -0.028(3)
C102 0.060(4) 0.058(3) 0.051(4) -0.017(3) -0.001(3) -0.012(3)
C103 0.060(4) 0.042(3) 0.053(5) -0.002(3) 0.004(3) -0.005(3)
C104 0.077(5) 0.057(4) 0.038(4) -0.002(3) 0.006(4) 0.008(3)
C105 0.096(4) 0.045(3) 0.046(3) -0.012(3) -0.028(3) 0.013(3)
C106 0.089(4) 0.048(4) 0.044(3) 0.000(3) -0.023(3) -0.014(3)
C107 0.057(6) 0.062(7) 0.070(7) -0.017(6) 0.030(5) -0.012(5)
C108 0.046(5) 0.025(4) 0.040(5) -0.012(3) 0.017(4) -0.013(4)
C109 0.044(6) 0.029(5) 0.032(6) -0.013(4) -0.007(5) -0.002(4)
C110 0.045(6) 0.035(5) 0.035(5) -0.016(4) -0.004(4) 0.005(5)
C111 0.045(5) 0.033(4) 0.033(4) -0.012(3) 0.010(4) -0.016(4)
C112 0.036(5) 0.031(4) 0.049(5) -0.014(4) -0.010(4) -0.002(4)
C113 0.049(6) 0.022(4) 0.036(6) -0.004(4) 0.003(5) -0.008(4)
C115 0.069(7) 0.038(7) 0.034(8) 0.008(6) -0.003(7) 0.001(6)
C116 0.096(4) 0.045(3) 0.046(3) -0.012(3) -0.028(3) 0.013(3)
C121 0.089(4) 0.048(4) 0.044(3) 0.000(3) -0.023(3) -0.014(3)
C120 0.075(4) 0.075(4) 0.046(3) -0.016(3) -0.002(3) -0.028(3)
C119 0.060(4) 0.058(3) 0.051(4) -0.017(3) -0.001(3) -0.012(3)
C118 0.069(7) 0.038(7) 0.034(8) 0.008(6) -0.003(7) 0.001(6)
C117 0.084(8) 0.063(8) 0.046(10) -0.012(7) -0.002(7) 0.002(6)
C07 0.19(2) 0.109(15) 0.115(16) -0.043(12) 0.066(15) -0.050(14)
C01 0.045(6) 0.083(10) 0.064(6) -0.035(5) 0.018(5) -0.014(6)
C02 0.045(6) 0.101(10) 0.053(6) -0.016(5) 0.010(5) -0.031(6)
C03 0.049(7) 0.085(10) 0.050(6) 0.005(5) -0.003(5) -0.015(7)
C04 0.055(6) 0.071(6) 0.049(5) -0.003(4) -0.001(4) -0.015(4)
C05 0.035(4) 0.065(5) 0.038(4) -0.010(3) -0.005(3) -0.009(4)
C06 0.039(5) 0.077(6) 0.067(5) -0.022(5) -0.009(4) -0.001(4)

loop_
_atom_type_symbol
_atom_type_description
_atom_type_scat_dispersion_real
_atom_type_scat_dispersion_imag
_atom_type_scat_source
C C 0.0033 0.0016 'International Tables Vol C Tables 4.2.6.8 and 6.1.1.4'
H H 0.0000 0.0000 'International Tables Vol C Tables 4.2.6.8 and 6.1.1.4'
Er Er -0.2586 4.9576 'International Tables Vol C Tables 4.2.6.8 and 6.1.1.4'
N N 0.0061 0.0033 'International Tables Vol C Tables 4.2.6.8 and 6.1.1.4'
O O 0.0106 0.0060 'International Tables Vol C Tables 4.2.6.8 and 6.1.1.4'
Si Si 0.0817 0.0704 'International Tables Vol C Tables 4.2.6.8 and 6.1.1.4'

loop_
_geom_angle_atom_site_label_1
_geom_angle_atom_site_label_2
_geom_angle_atom_site_label_3
_geom_angle
C2 C1 C6 118.1(3)
N1 C1 C2 129.7(3)
N1 C1 C6 112.2(3)
C2' C1' C6' 116.7(3)
N1' C1' C2' 130.9(3)
N1' C1' C6' 112.3(3)
C1 C2 C11 121.4(3)
C3 C2 C1 119.0(3)
C3 C2 C11 119.6(3)
C1' C2' C11' 122.8(3)
C3' C2' C1' 119.6(4)
C3' C2' C11' 117.6(4)
C2 C3 C4 123.3(3)
C4' C3' C2' 123.5(4)
C3 C4 C7 123.1(3)
C5 C4 C3 117.3(3)
C5 C4 C7 119.6(3)
C3' C4' C7' 108.0(5)
C3' C4' C200 134.4(5)
C5' C4' C3' 117.2(4)
C5' C4' C7' 134.3(5)
C5' C4' C200 108.2(5)
C6 C5 C4 120.8(3)
C4' C5' C6' 121.2(4)
C1 C6 C15 105.7(3)
C5 C6 C1 121.5(3)
C5 C6 C15 132.8(3)
C5' C6' C1' 121.8(4)
C5' C6' C20' 132.7(4)
C20' C6' C1' 105.6(3)
C4 C7 C8 112.0(3)
C4 C7 C9 109.5(3)
C4 C7 C10 109.9(3)
C9 C7 C8 108.3(4)
C10 C7 C8 107.5(4)
C10 C7 C9 109.7(4)
C8' C7' C4' 115.8(6)
C8' C7' C9' 113.4(7)
C8' C7' C10' 107.7(6)
C9' C7' C4' 110.9(6)
C9' C7' C10' 106.6(8)
C10' C7' C4' 101.3(6)
N2 C11 C2 123.5(3)
N2 C11 N3 111.7(3)
N3 C11 C2 124.8(3)
N2' C11' C2' 123.4(4)
N2' C11' N3' 111.1(4)
N3' C11' C2' 125.5(3)
C13 C12 C14 113.1(11)
C13 C12 N5 117.0(10)
N5 C12 C14 100.4(7)
C13' C12' C14' 118.2(11)
C13' C12' N5' 113.3(8)
C14' C12' N5' 103.1(8)
C16 C15 C6 133.4(3)
C16 C15 C20 121.8(3)
C20 C15 C6 104.8(3)
C16' C15' C20' 116.9(3)
N1' C15' C16' 130.8(3)
N1' C15' C20' 112.2(3)
C15 C16 C17 120.3(3)
C15' C16' C25' 124.3(3)
C17' C16' C15' 118.6(3)
C17' C16' C25' 117.1(3)
C16 C17 C18 117.8(3)
C16 C17 C21 122.5(5)
C16 C17 C204 120.4(9)
C18 C17 C21 119.4(5)
C18 C17 C204 120.5(9)
C16' C17' C18' 124.2(4)
C17 C18 C19 123.4(3)
C17' C18' C21' 120.0(4)
C19' C18' C17' 117.2(3)
C19' C18' C21' 122.8(4)
C18 C19 C20 117.8(3)
C18 C19 C25 119.6(3)
C20 C19 C25 122.5(3)
C18' C19' C20' 120.6(4)
C15 C20 C19 118.5(3)
N1 C20 C15 113.3(3)
N1 C20 C19 128.1(3)
C6' C20' C15' 105.5(3)
C19' C20' C6' 132.0(4)
C19' C20' C15' 122.5(4)
C17 C21 C22 111.6(9)
C17 C21 C23 106.2(7)
C17 C21 C24 111.2(7)
C22 C21 C24 107.9(10)
C23 C21 C22 110.8(10)
C23 C21 C24 109.1(8)
C18' C21' C22' 109.8(4)
C18' C21' C24' 108.3(3)
C22' C21' C24' 109.2(5)
C23' C21' C18' 111.6(5)
C23' C21' C22' 108.6(4)
C23' C21' C24' 109.3(4)
N6 C25 C19 124.1(3)
N6 C25 N7 111.1(3)
N7 C25 C19 124.8(3)
N6' C25' C16' 123.0(3)
N6' C25' N7' 110.9(3)
N7' C25' C16' 126.1(3)
C28 C26 C27 113.6(4)
N9 C26 C27 110.4(3)
N9 C26 C28 109.1(3)
C28' C26' C27' 113.4(5)
C28' C26' N9' 109.8(3)
N9' C26' C27' 108.7(4)
C201 C200 C4' 101.6(6)
C201 C200 C202 107.0(8)
C202 C200 C4' 117.2(6)
C203 C200 C4' 108.7(6)
C203 C200 C201 113.6(8)
C203 C200 C202 108.7(7)
C205 C204 C17 112.8(15)
C205 C204 C207 109.8(17)
C206 C204 C17 115.0(14)
C206 C204 C205 107.2(15)
C206 C204 C207 106.5(16)
C207 C204 C17 105.2(15)
C210 C208 C209 114.4(11)
C210 C208 N5 111.7(11)
N5 C208 C209 98.5(9)
C213 C211 C212 113.6(9)
N5' C211 C212 113.2(7)
N5' C211 C213 101.5(7)
N1 Er1 N1' 155.73(9)
N1 Er1 N3 72.99(9)
N1 Er1 N3' 111.67(10)
N1 Er1 N7 74.27(9)
N1 Er1 N7' 83.71(9)
N1' Er1 N3 87.27(9)
N1' Er1 N3' 75.86(10)
N1' Er1 N7 129.50(9)
N1' Er1 N7' 78.16(9)
N3' Er1 N3 76.21(10)
N3' Er1 N7 74.25(10)
N7 Er1 N3 122.87(10)
N7' Er1 N3 77.32(10)
N7' Er1 N3' 143.46(10)
N7' Er1 N7 142.11(9)
O1 Er1 N1 103.28(9)
O1 Er1 N1' 89.05(9)
O1 Er1 N3 156.29(9)
O1 Er1 N3' 125.38(10)
O1 Er1 N7 76.64(9)
O1 Er1 N7' 78.99(9)
C1 N1 C20 103.8(3)
C1 N1 Er1 127.1(2)
C20 N1 Er1 119.6(2)
C1' N1' C15' 104.4(3)
C1' N1' Er1 128.4(2)
C15' N1' Er1 124.7(2)
N5 N2 C11 101.4(3)
N5' N2' C11' 101.4(3)
C11 N3 Er1 130.9(2)
N4 N3 C11 106.7(3)
N4 N3 Er1 121.8(2)
C11' N3' Er1 132.2(2)
N4' N3' C11' 107.0(3)
N4' N3' Er1 119.9(2)
N5 N4 N3 105.3(3)
N5' N4' N3' 104.9(4)
N2 N5 C12 124.3(7)
N2 N5 C208 121.0(7)
N4 N5 C12 119.8(7)
N4 N5 C208 123.2(7)
N4 N5 N2 114.9(3)
N2' N5' C12' 134.2(5)
N2' N5' C211 109.7(5)
N4' N5' C12' 110.2(5)
N4' N5' C211 134.7(6)
N4' N5' N2' 115.5(3)
N9 N6 C25 102.0(3)
N9' N6' C25' 101.9(3)
C25 N7 Er1 123.7(2)
N8 N7 C25 107.3(3)
N8 N7 Er1 124.1(2)
C25' N7' Er1 126.8(2)
N8' N7' C25' 107.0(3)
N8' N7' Er1 122.0(2)
N9 N8 N7 105.3(3)
N9' N8' N7' 105.2(3)
N6 N9 C26 122.2(3)
N8 N9 C26 123.4(3)
N8 N9 N6 114.3(3)
N6' N9' C26' 122.8(3)
N8' N9' C26' 122.0(3)
N8' N9' N6' 115.0(3)
Si1 O1 Er1 169.59(15)
C29 Si1 C30 108.9(2)
C31 Si1 C29 107.7(2)
C31 Si1 C30 108.2(2)
O1 Si1 C29 110.71(17)
O1 Si1 C30 110.89(16)
O1 Si1 C31 110.44(19)
C124 C123 C122 120.9
C128 C123 C122 121.0
C128 C123 C124 118.1
C125 C124 C123 121.1
C124 C125 C126 120.1
C127 C126 C125 119.5
C126 C127 C128 120.0
C127 C128 C123 121.2
C131 C130 C129 121(2)
C131 C130 C142 120.0
C142 C130 C129 119(2)
C130 C131 C132 120.0
C131 C132 C133 120.0
C134 C133 C132 120.0
C142 C134 C133 120.0
C134 C142 C130 120.0
C102 C101 C100 120.9
C106 C101 C100 120.9
C106 C101 C102 118.1
C103 C102 C101 121.1
C102 C103 C104 120.1
C105 C104 C103 119.5
C104 C105 C106 120.1
C105 C106 C101 121.1
C109 C108 C107 121.7(10)
C113 C108 C107 121.7(10)
C113 C108 C109 116.5(8)
C110 C109 C108 121.5(10)
C109 C110 C111 120.9(10)
C110 C111 C112 120.0(8)
C113 C112 C111 118.2(8)
C108 C113 C112 122.8(9)
C121 C116 C115 119.9(8)
C121 C116 C117 120.0
C117 C116 C115 119.7(8)
C120 C121 C116 120.0
C121 C120 C119 120.0
C120 C119 C118 120.0
C117 C118 C119 120.0
C118 C117 C116 120.0
C02 C01 C07 115.2(10)
C02 C01 C06 120.0
C06 C01 C07 124.8(10)
C03 C02 C01 120.0
C02 C03 C04 120.0
C05 C04 C03 120.0
C04 C05 C06 120.0
C05 C06 C01 120.0

loop_
_geom_bond_atom_site_label_1
_geom_bond_atom_site_label_2
_geom_bond_distance
C1 C2 1.408(5)
C1 C6 1.427(4)
C1 N1 1.387(4)
C1' C2' 1.413(5)
C1' C6' 1.430(5)
C1' N1' 1.389(4)
C2 C3 1.401(5)
C2 C11 1.470(5)
C2' C3' 1.404(5)
C2' C11' 1.457(6)
C3 C4 1.405(5)
C3' C4' 1.397(7)
C4 C5 1.404(5)
C4 C7 1.532(5)
C4' C5' 1.385(8)
C4' C7' 1.598(7)
C4' C200 1.572(7)
C5 C6 1.391(5)
C5' C6' 1.405(5)
C6 C15 1.446(5)
C6' C20' 1.430(6)
C7 C8 1.546(5)
C7 C9 1.541(7)
C7 C10 1.533(6)
C7' C8' 1.528(9)
C7' C9' 1.551(9)
C7' C10' 1.574(10)
C11 N2 1.346(5)
C11 N3 1.354(5)
C11' N2' 1.344(5)
C11' N3' 1.354(5)
C12 C13 1.505(15)
C12 C14 1.558(14)
C12 N5 1.545(15)
C12' C13' 1.441(16)
C12' C14' 1.505(13)
C12' N5' 1.614(10)
C15 C16 1.392(5)
C15 C20 1.408(5)
C15' C16' 1.414(5)
C15' C20' 1.432(5)
C15' N1' 1.391(4)
C16 C17 1.395(5)
C16' C17' 1.400(5)
C16' C25' 1.467(5)
C17 C18 1.401(5)
C17 C21 1.522(11)
C17 C204 1.61(2)
C17' C18' 1.403(6)
C18 C19 1.403(5)
C18' C19' 1.384(6)
C18' C21' 1.540(6)
C19 C20 1.422(5)
C19 C25 1.463(5)
C19' C20' 1.392(5)
C20 N1 1.399(4)
C21 C22 1.527(12)
C21 C23 1.523(10)
C21 C24 1.549(11)
C21' C22' 1.541(8)
C21' C23' 1.537(8)
C21' C24' 1.546(6)
C25 N6 1.343(4)
C25 N7 1.353(4)
C25' N6' 1.344(4)
C25' N7' 1.357(4)
C26 C27 1.529(5)
C26 C28 1.516(6)
C26 N9 1.477(4)
C26' C27' 1.509(8)
C26' C28' 1.488(7)
C26' N9' 1.491(5)
C29 Si1 1.875(4)
C30 Si1 1.882(4)
C31 Si1 1.875(5)
C200 C201 1.536(11)
C200 C202 1.554(10)
C200 C203 1.514(10)
C204 C205 1.54(3)
C204 C206 1.52(2)
C204 C207 1.55(3)
C208 C209 1.521(13)
C208 C210 1.47(2)
C208 N5 1.488(17)
C211 C212 1.518(12)
C211 C213 1.471(13)
C211 N5' 1.449(9)
Er1 N1 2.374(3)
Er1 N1' 2.401(3)
Er1 N3 2.530(3)
Er1 N3' 2.451(3)
Er1 N7 2.465(3)
Er1 N7' 2.448(3)
Er1 O1 2.087(2)
N2 N5 1.341(4)
N2' N5' 1.320(6)
N3 N4 1.342(4)
N3' N4' 1.327(4)
N4 N5 1.316(4)
N4' N5' 1.313(5)
N6 N9 1.339(4)
N6' N9' 1.333(5)
N7 N8 1.333(4)
N7' N8' 1.336(4)
N8 N9 1.319(4)
N8' N9' 1.309(4)
O1 Si1 1.616(2)
C122 C123 1.5071
C123 C124 1.4027
C123 C128 1.4017
C124 C125 1.3969
C125 C126 1.3973
C126 C127 1.3967
C127 C128 1.3975
C129 C130 1.504(18)
C130 C131 1.3900
C130 C142 1.3900
C131 C132 1.3900
C132 C133 1.3900
C133 C134 1.3900
C134 C142 1.3900
C100 C101 1.5066
C101 C102 1.4023
C101 C106 1.4021
C102 C103 1.3962
C103 C104 1.3971
C104 C105 1.3962
C105 C106 1.3968
C107 C108 1.503(12)
C108 C109 1.408(13)
C108 C113 1.376(14)
C109 C110 1.355(13)
C110 C111 1.366(13)
C111 C112 1.393(12)
C112 C113 1.386(13)
C115 C116 1.514(14)
C116 C121 1.3900
C116 C117 1.3900
C121 C120 1.3900
C120 C119 1.3900
C119 C118 1.3900
C118 C117 1.3900
C07 C01 1.445(13)
C01 C02 1.3900
C01 C06 1.3900
C02 C03 1.3900
C03 C04 1.3900
C04 C05 1.3900
C05 C06 1.3900

loop_
_geom_torsion_atom_site_label_1
_geom_torsion_atom_site_label_2
_geom_torsion_atom_site_label_3
_geom_torsion_atom_site_label_4
_geom_torsion
C1 C2 C3 C4 -1.2(6)
C1 C2 C11 N2 -168.4(4)
C1 C2 C11 N3 13.6(6)
C1 C6 C15 C16 -177.9(4)
C1 C6 C15 C20 2.1(4)
C1' C2' C3' C4' -1.2(6)
C1' C2' C11' N2' -175.9(4)
C1' C2' C11' N3' 2.2(6)
C1' C6' C20' C15' 0.7(4)
C1' C6' C20' C19' 180.0(4)
C2 C1 C6 C5 0.8(5)
C2 C1 C6 C15 -179.0(3)
C2 C1 N1 C20 176.6(4)
C2 C1 N1 Er1 -38.0(5)
C2 C3 C4 C5 1.3(6)
C2 C3 C4 C7 -178.4(4)
C2 C11 N2 N5 -178.1(4)
C2 C11 N3 Er1 6.8(6)
C2 C11 N3 N4 178.0(4)
C2' C1' C6' C5' -1.8(5)
C2' C1' C6' C20' 178.3(3)
C2' C1' N1' C15' -178.6(4)
C2' C1' N1' Er1 -16.4(5)
C2' C3' C4' C5' -0.3(7)
C2' C3' C4' C7' 172.7(4)
C2' C3' C4' C200 -173.9(5)
C2' C11' N2' N5' 177.4(4)
C2' C11' N3' Er1 13.9(5)
C2' C11' N3' N4' -177.1(4)
C3 C2 C11 N2 12.6(6)
C3 C2 C11 N3 -165.4(4)
C3 C4 C5 C6 -0.3(6)
C3 C4 C7 C8 3.0(6)
C3 C4 C7 C9 -117.1(4)
C3 C4 C7 C10 122.4(4)
C3' C2' C11' N2' 3.3(6)
C3' C2' C11' N3' -178.6(4)
C3' C4' C5' C6' 0.8(7)
C3' C4' C7' C8' -71.0(7)
C3' C4' C7' C9' 60.0(9)
C3' C4' C7' C10' 172.8(5)
C3' C4' C200 C201 2.5(10)
C3' C4' C200 C202 118.7(8)
C3' C4' C200 C203 -117.6(8)
C4 C5 C6 C1 -0.7(6)
C4 C5 C6 C15 179.0(4)
C4' C5' C6' C1' 0.3(6)
C4' C5' C6' C20' -179.8(4)
C5 C4 C7 C8 -176.6(4)
C5 C4 C7 C9 63.2(5)
C5 C4 C7 C10 -57.2(5)
C5 C6 C15 C16 2.4(8)
C5 C6 C15 C20 -177.7(4)
C5' C4' C7' C8' 100.3(8)
C5' C4' C7' C9' -128.7(9)
C5' C4' C7' C10' -15.9(9)
C5' C4' C200 C201 -171.5(7)
C5' C4' C200 C202 -55.3(7)
C5' C4' C200 C203 68.4(7)
C5' C6' C20' C15' -179.2(4)
C5' C6' C20' C19' 0.1(7)
C6 C1 C2 C3 0.1(5)
C6 C1 C2 C11 -178.9(3)
C6 C1 N1 C20 -2.5(4)
C6 C1 N1 Er1 142.9(2)
C6 C15 C16 C17 -177.7(4)
C6 C15 C20 C19 173.2(3)
C6 C15 C20 N1 -3.9(4)
C6' C1' C2' C3' 2.2(5)
C6' C1' C2' C11' -178.7(3)
C6' C1' N1' C15' -0.6(4)
C6' C1' N1' Er1 161.6(2)
C7 C4 C5 C6 179.4(4)
C7' C4' C5' C6' -169.9(5)
C11 C2 C3 C4 177.9(4)
C11 N2 N5 C12 167.7(6)
C11 N2 N5 C208 -169.4(6)
C11 N2 N5 N4 0.0(5)
C11 N3 N4 N5 0.2(4)
C11' C2' C3' C4' 179.6(4)
C11' N2' N5' C12' 176.1(7)
C11' N2' N5' C211 -177.5(5)
C11' N2' N5' N4' 0.4(5)
C11' N3' N4' N5' -0.9(4)
C13 C12 N5 N2 -56.7(12)
C13 C12 N5 N4 110.4(11)
C13' C12' N5' N2' -105.8(10)
C13' C12' N5' N4' 70.1(11)
C14 C12 N5 N2 66.0(11)
C14 C12 N5 N4 -126.8(8)
C14' C12' N5' N2' 23.1(13)
C14' C12' N5' N4' -161.0(8)
C15 C16 C17 C18 2.7(6)
C15 C16 C17 C21 -170.7(5)
C15 C16 C17 C204 169.6(10)
C15 C20 N1 C1 4.0(4)
C15 C20 N1 Er1 -144.6(2)
C15' C16' C17' C18' -0.9(5)
C15' C16' C25' N6' 178.5(3)
C15' C16' C25' N7' -0.1(5)
C16 C15 C20 C19 -6.8(5)
C16 C15 C20 N1 176.1(3)
C16 C17 C18 C19 -3.4(6)
C16 C17 C21 C22 3.3(12)
C16 C17 C21 C23 -117.6(7)
C16 C17 C21 C24 123.8(7)
C16 C17 C204 C205 174.6(11)
C16 C17 C204 C206 -61.9(18)
C16 C17 C204 C207 54.9(17)
C16' C15' C20' C6' 177.8(3)
C16' C15' C20' C19' -1.6(5)
C16' C15' N1' C1' -177.6(3)
C16' C15' N1' Er1 19.3(5)
C16' C17' C18' C19' -0.3(5)
C16' C17' C18' C21' 178.9(3)
C16' C25' N6' N9' -179.4(3)
C16' C25' N7' Er1 -24.0(5)
C16' C25' N7' N8' 179.1(3)
C17 C18 C19 C20 -1.1(5)
C17 C18 C19 C25 175.5(4)
C17' C16' C25' N6' 0.6(5)
C17' C16' C25' N7' -178.0(3)
C17' C18' C19' C20' 0.6(5)
C17' C18' C21' C22' 45.0(5)
C17' C18' C21' C23' 165.5(4)
C17' C18' C21' C24' -74.2(6)
C18 C17 C21 C22 -170.1(9)
C18 C17 C21 C23 69.0(8)
C18 C17 C21 C24 -49.5(9)
C18 C17 C204 C205 -19.0(19)
C18 C17 C204 C206 104.5(15)
C18 C17 C204 C207 -138.7(12)
C18 C19 C20 C15 6.0(5)
C18 C19 C20 N1 -177.4(3)
C18 C19 C25 N6 -12.2(5)
C18 C19 C25 N7 169.7(3)
C18' C19' C20' C6' -178.8(4)
C18' C19' C20' C15' 0.4(5)
C19 C20 N1 C1 -172.8(3)
C19 C20 N1 Er1 38.6(4)
C19 C25 N6 N9 -179.9(3)
C19 C25 N7 Er1 -24.1(4)
C19 C25 N7 N8 179.8(3)
C19' C18' C21' C22' -135.9(4)
C19' C18' C21' C23' -15.4(6)
C19' C18' C21' C24' 105.0(5)
C20 C15 C16 C17 2.3(6)
C20 C19 C25 N6 164.2(3)
C20 C19 C25 N7 -13.9(5)
C20' C15' C16' C17' 1.8(5)
C20' C15' C16' C25' -176.0(3)
C20' C15' N1' C1' 1.1(4)
C20' C15' N1' Er1 -162.0(2)
C21 C17 C18 C19 170.3(5)
C21' C18' C19' C20' -178.6(3)
C25 C19 C20 C15 -170.4(3)
C25 C19 C20 N1 6.2(5)
C25 N6 N9 C26 177.7(3)
C25 N6 N9 N8 1.2(4)
C25 N7 N8 N9 -0.7(4)
C25' C16' C17' C18' 177.1(3)
C25' N6' N9' C26' 176.0(3)
C25' N6' N9' N8' 0.7(4)
C25' N7' N8' N9' 0.0(4)
C27 C26 N9 N6 157.0(3)
C27 C26 N9 N8 -26.7(5)
C27' C26' N9' N6' -93.8(5)
C27' C26' N9' N8' 81.2(5)
C28 C26 N9 N6 -77.5(5)
C28 C26 N9 N8 98.8(4)
C28' C26' N9' N6' 141.6(4)
C28' C26' N9' N8' -43.4(6)
C200 C4' C5' C6' 175.9(4)
C204 C17 C18 C19 -170.2(10)
C209 C208 N5 N2 -131.9(8)
C209 C208 N5 N4 59.6(10)
C210 C208 N5 N2 -11.3(11)
C210 C208 N5 N4 -179.8(7)
C212 C211 N5' N2' -66.6(9)
C212 C211 N5' N4' 116.0(8)
C213 C211 N5' N2' 171.2(7)
C213 C211 N5' N4' -6.2(12)
Er1 N3 N4 N5 172.4(3)
Er1 N3' N4' N5' 169.7(3)
Er1 N7 N8 N9 -156.6(2)
Er1 N7' N8' N9' -158.3(2)
Er1 O1 Si1 C29 -119.8(8)
Er1 O1 Si1 C30 119.2(8)
Er1 O1 Si1 C31 -0.7(9)
N1 C1 C2 C3 -179.0(3)
N1 C1 C2 C11 2.0(6)
N1 C1 C6 C5 -180.0(3)
N1 C1 C6 C15 0.3(4)
N1' C1' C2' C3' -179.8(4)
N1' C1' C2' C11' -0.7(6)
N1' C1' C6' C5' 179.8(3)
N1' C1' C6' C20' -0.1(4)
N1' C15' C16' C17' -179.5(3)
N1' C15' C16' C25' 2.6(6)
N1' C15' C20' C6' -1.1(4)
N1' C15' C20' C19' 179.5(3)
N2 C11 N3 Er1 -171.4(3)
N2 C11 N3 N4 -0.2(5)
N2' C11' N3' Er1 -167.7(3)
N2' C11' N3' N4' 1.3(4)
N3 C11 N2 N5 0.1(5)
N3 N4 N5 C12 -168.4(6)
N3 N4 N5 C208 169.0(6)
N3 N4 N5 N2 -0.1(5)
N3' C11' N2' N5' -1.0(4)
N3' N4' N5' C12' -176.4(5)
N3' N4' N5' C211 177.6(7)
N3' N4' N5' N2' 0.3(5)
N6 C25 N7 Er1 157.6(2)
N6 C25 N7 N8 1.4(4)
N6' C25' N7' Er1 157.3(2)
N6' C25' N7' N8' 0.4(4)
N7 C25 N6 N9 -1.5(4)
N7 N8 N9 C26 -176.8(3)
N7 N8 N9 N6 -0.3(4)
N7' C25' N6' N9' -0.6(4)
N7' N8' N9' C26' -175.8(3)
N7' N8' N9' N6' -0.5(4)
C122 C123 C124 C125 -178.6
C122 C123 C128 C127 178.6
C123 C124 C125 C126 0.0
C124 C123 C128 C127 -0.3
C124 C125 C126 C127 -0.2
C125 C126 C127 C128 0.2
C126 C127 C128 C123 0.1
C128 C123 C124 C125 0.3
C129 C130 C131 C132 179.8(8)
C129 C130 C142 C134 -179.8(8)
C130 C131 C132 C133 0.0
C131 C130 C142 C134 0.0
C131 C132 C133 C134 0.0
C132 C133 C134 C142 0.0
C133 C134 C142 C130 0.0
C142 C130 C131 C132 0.0
C100 C101 C102 C103 178.5
C100 C101 C106 C105 -178.5
C101 C102 C103 C104 0.2
C102 C101 C106 C105 0.3
C102 C103 C104 C105 0.0
C103 C104 C105 C106 -0.1
C104 C105 C106 C101 -0.1
C106 C101 C102 C103 -0.3
C107 C108 C109 C110 -177.7(10)
C107 C108 C113 C112 177.0(9)
C108 C109 C110 C111 0.1(17)
C109 C108 C113 C112 -1.6(13)
C109 C110 C111 C112 -0.6(14)
C110 C111 C112 C113 0.0(12)
C111 C112 C113 C108 1.2(13)
C113 C108 C109 C110 1.0(14)
C115 C116 C121 C120 172(4)
C115 C116 C117 C118 -173(4)
C116 C121 C120 C119 0.0
C121 C116 C117 C118 0.0
C121 C120 C119 C118 0.0
C120 C119 C118 C117 0.0
C119 C118 C117 C116 0.0
C117 C116 C121 C120 0.0
C07 C01 C02 C03 -179.5(13)
C07 C01 C06 C05 179.4(14)
C01 C02 C03 C04 0.0
C02 C01 C06 C05 0.0
C02 C03 C04 C05 0.0
C03 C04 C05 C06 0.0
C04 C05 C06 C01 0.0
C06 C01 C02 C03 0.0
